data_7703728
loop_
_publ_author_name
'Wang, Yanqi'
'Hu, Qianqian'
'Jin, Jiance'
'Li, Jilong'
'Li, Jianrong'
'Huang, Xiaoying'

_publ_section_title
;
 [Bmmim]<sub>6</sub>[In<sub>10</sub>Se<sub>16</sub>Cl<sub>4</sub>]&#x00B7;(MIm)<sub>2</sub>:
 an organic-ligand free discrete T3 cluster for efficient hydrogen
 evolution under visible light irradiation.
;
_journal_issue 16
_journal_name_full 'Dalton transactions (Cambridge, England : 2003)'
_journal_page_first 5020
_journal_page_last 5023
_journal_paper_doi 10.1039/d0dt00013b
_journal_volume 49
_journal_year 2020
_chemical_formula_moiety (C9H17N2)6In10Se16Cl4(C4H6N2)2
_chemical_formula_sum 'C62 H114 Cl4 In10 N16 Se16'
_chemical_formula_weight 3637.04
_chemical_name_systematic 'Compound 1'
_space_group_crystal_system hexagonal
_space_group_IT_number 194
_space_group_name_Hall '-P 6c 2c'
_space_group_name_H-M_alt 'P 63/m m c'
_audit_creation_method SHELXL-2018/3
_audit_update_record
;
2020-02-27 deposited with the CCDC.	2020-03-11 downloaded from the CCDC.
;
_cell_angle_alpha 90
_cell_angle_beta 90
_cell_angle_gamma 120
_cell_formula_units_Z 4
_cell_length_a 19.7255(4)
_cell_length_b 19.7255(4)
_cell_length_c 31.1693(6)
_cell_measurement_reflns_used 40447
_cell_measurement_temperature 101.5(6)
_cell_measurement_theta_max 60.7690
_cell_measurement_theta_min 2.4910
_cell_volume 10503.0(4)
_computing_cell_refinement 'CrysAlisPro 1.171.40.59a (Rigaku OD, 2019)'
_computing_data_collection 'CrysAlisPro 1.171.40.59a (Rigaku OD, 2019)'
_computing_data_reduction 'CrysAlisPro 1.171.40.59a (Rigaku OD, 2019)'
_computing_molecular_graphics 'Diamond 3.2 (Brandenburg, 2014)'
_computing_publication_material 'Word 2019'
_computing_structure_refinement 'SHELXL-2018/3 (Sheldrick, 2018)'
_computing_structure_solution 'SHELX-2018 (Sheldrick, 2015)'
_diffrn_ambient_temperature 101.5(6)
_diffrn_detector_area_resol_mean 10.0000
_diffrn_measured_fraction_theta_full 0.999
_diffrn_measured_fraction_theta_max 0.987
_diffrn_measurement_device_type 'ROD, Synergy Custom system, HyPix'
_diffrn_measurement_method '\w scans'
_diffrn_radiation_type GaK\a
_diffrn_radiation_wavelength 1.3405
_diffrn_reflns_av_R_equivalents 0.0807
_diffrn_reflns_av_unetI/netI 0.0247
_diffrn_reflns_Laue_measured_fraction_full 0.999
_diffrn_reflns_Laue_measured_fraction_max 0.987
_diffrn_reflns_limit_h_max 25
_diffrn_reflns_limit_h_min -24
_diffrn_reflns_limit_k_max 24
_diffrn_reflns_limit_k_min -25
_diffrn_reflns_limit_l_max 24
_diffrn_reflns_limit_l_min -40
_diffrn_reflns_number 74688
_diffrn_reflns_point_group_measured_fraction_full 0.999
_diffrn_reflns_point_group_measured_fraction_max 0.987
_diffrn_reflns_theta_full 53.543
_diffrn_reflns_theta_max 61.197
_diffrn_reflns_theta_min 2.249
_diffrn_source 'micro-focus metaljet'
_exptl_absorpt_coefficient_mu 16.801
_exptl_absorpt_correction_T_max 1.00000
_exptl_absorpt_correction_T_min 0.54926
_exptl_absorpt_correction_type multi-scan
_exptl_absorpt_process_details
;
CrysAlisPro 1.171.40.59a (Rigaku Oxford Diffraction, 2019)
Empirical absorption correction using spherical harmonics,
 implemented in SCALE3 ABSPACK scaling algorithm.
;
_exptl_crystal_colour light-yellow
_exptl_crystal_density_diffrn 2.300
_exptl_crystal_density_method 'not measured'
_exptl_crystal_description block
_exptl_crystal_F_000 6800
_exptl_crystal_size_max 0.250
_exptl_crystal_size_mid 0.200
_exptl_crystal_size_min 0.200
_refine_diff_density_max 1.400
_refine_diff_density_min -1.772
_refine_diff_density_rms 0.213
_refine_ls_extinction_method none
_refine_ls_goodness_of_fit_ref 1.020
_refine_ls_hydrogen_treatment undef
_refine_ls_matrix_type full
_refine_ls_number_parameters 61
_refine_ls_number_reflns 4489
_refine_ls_number_restraints 0
_refine_ls_restrained_S_all 1.020
_refine_ls_R_factor_all 0.0759
_refine_ls_R_factor_gt 0.0731
_refine_ls_shift/su_max 0.001
_refine_ls_shift/su_mean 0.000
_refine_ls_structure_factor_coef Fsqd
_refine_ls_weighting_details 'w=1/[\s^2^(Fo^2^)+(0.0100P)^2^+280.0000P] where P=(Fo^2^+2Fc^2^)/3'
_refine_ls_weighting_scheme calc
_refine_ls_wR_factor_gt 0.1510
_refine_ls_wR_factor_ref 0.1522
_reflns_Friedel_coverage 0.000
_reflns_number_gt 4148
_reflns_number_total 4489
_reflns_threshold_expression 'I > 2\s(I)'
_cod_data_source_file d0dt00013b2.cif
_cod_data_source_block x_sq
_cod_depositor_comments 'Adding full bibliography for 7703728.cif.'
_cod_original_cell_volume 10503.0(5)
_cod_database_code 7703728
_shelx_shelxl_version_number 2018/3
_shelx_space_group_comment
;
The symmetry employed for this shelxl refinement is uniquely defined
by the following loop, which should always be used as a source of
symmetry information in preference to the above space-group names.
They are only intended as comments.
;
_shelx_estimated_absorpt_t_min 0.102
_shelx_estimated_absorpt_t_max 0.134

loop_
_space_group_symop_operation_xyz
'x, y, z'
'x-y, x, z+1/2'
'-y, x-y, z'
'-x, -y, z+1/2'
'-x+y, -x, z'
'y, -x+y, z+1/2'
'-y, -x, -z+1/2'
'x-y, -y, -z'
'x, x-y, -z+1/2'
'y, x, -z'
'-x+y, y, -z+1/2'
'-x, -x+y, -z'
'-x, -y, -z'
'-x+y, -x, -z-1/2'
'y, -x+y, -z'
'x, y, -z-1/2'
'x-y, x, -z'
'-y, x-y, -z-1/2'
'y, x, z-1/2'
'-x+y, y, z'
'-x, -x+y, z-1/2'
'-y, -x, z'
'x-y, -y, z-1/2'
'x, x-y, z'

loop_
_atom_site_label
_atom_site_type_symbol
_atom_site_fract_x
_atom_site_fract_y
_atom_site_fract_z
_atom_site_U_iso_or_equiv
_atom_site_adp_type
_atom_site_occupancy
_atom_site_site_symmetry_order
_atom_site_calc_flag
_atom_site_refinement_flags_posn
_atom_site_refinement_flags_adp
_atom_site_refinement_flags_occupancy
_atom_site_disorder_assembly
_atom_site_disorder_group
In1 In 0.40275(7) 0.20138(3) 0.10974(4) 0.0601(3) Uani 1 2 d S T P . .
In2 In 0.52295(6) 0.26148(3) 0.00315(3) 0.0548(3) Uani 1 2 d S T P . .
In3 In 0.666667 0.333333 -0.09350(6) 0.0643(5) Uani 1 6 d S T P . .
In4 In 0.59517(3) 0.19033(6) 0.11403(3) 0.0498(3) Uani 1 2 d S T P . .
Se1 Se 0.38245(10) 0.19122(5) 0.02907(6) 0.0582(4) Uani 1 2 d S T P . .
Se2 Se 0.45559(7) 0.11781(7) 0.14127(4) 0.0578(3) Uani 1 1 d . . . . .
Se3 Se 0.52084(13) 0.26042(6) -0.07812(6) 0.0807(6) Uani 1 2 d S T P . .
Se4 Se 0.59322(5) 0.18644(10) 0.03025(5) 0.0536(4) Uani 1 2 d S T P . .
Se5 Se 0.666667 0.333333 0.14517(9) 0.0488(6) Uani 1 6 d S T P . .
Cl1 Cl 0.2698(3) 0.13491(14) 0.1398(2) 0.1027(19) Uani 1 2 d S T P . .
Cl2 Cl 0.666667 0.333333 -0.1726(3) 0.117(4) Uani 1 6 d S T P . .

loop_
_atom_site_aniso_label
_atom_site_aniso_U_11
_atom_site_aniso_U_22
_atom_site_aniso_U_33
_atom_site_aniso_U_23
_atom_site_aniso_U_13
_atom_site_aniso_U_12
In1 0.0462(6) 0.0610(5) 0.0683(7) 0.0003(3) 0.0005(5) 0.0231(3)
In2 0.0522(6) 0.0547(4) 0.0566(6) -0.0025(2) -0.0051(5) 0.0261(3)
In3 0.0699(8) 0.0699(8) 0.0531(10) 0.000 0.000 0.0350(4)
In4 0.0490(4) 0.0436(5) 0.0549(5) 0.0016(4) 0.0008(2) 0.0218(3)
Se1 0.0451(9) 0.0568(7) 0.0689(10) -0.0032(4) -0.0064(8) 0.0225(4)
Se2 0.0493(6) 0.0522(7) 0.0628(7) 0.0026(5) 0.0036(5) 0.0187(5)
Se3 0.0630(12) 0.1063(14) 0.0582(10) -0.0052(5) -0.0105(9) 0.0315(6)
Se4 0.0531(7) 0.0534(9) 0.0543(9) -0.0034(7) -0.0017(4) 0.0267(5)
Se5 0.0475(9) 0.0475(9) 0.0513(14) 0.000 0.000 0.0237(4)
Cl1 0.048(2) 0.121(4) 0.115(4) 0.0128(14) 0.026(3) 0.0239(12)
Cl2 0.144(6) 0.144(6) 0.062(5) 0.000 0.000 0.072(3)

loop_
_atom_type_symbol
_atom_type_description
_atom_type_scat_dispersion_real
_atom_type_scat_dispersion_imag
_atom_type_scat_source
C C 0.0137 0.0067 'International Tables Vol C Tables 4.2.6.8 and 6.1.1.4'
H H 0.0000 0.0000 'International Tables Vol C Tables 4.2.6.8 and 6.1.1.4'
Cl Cl 0.3281 0.5435 'International Tables Vol C Tables 4.2.6.8 and 6.1.1.4'
In In 0.1167 3.9932 'International Tables Vol C Tables 4.2.6.8 and 6.1.1.4'
N N 0.0241 0.0134 'International Tables Vol C Tables 4.2.6.8 and 6.1.1.4'
Se Se -1.0833 0.8881 'International Tables Vol C Tables 4.2.6.8 and 6.1.1.4'

loop_
_geom_angle_atom_site_label_1
_geom_angle_atom_site_label_2
_geom_angle_atom_site_label_3
_geom_angle
_geom_angle_site_symmetry_1
_geom_angle_site_symmetry_3
_geom_angle_publ_flag
Cl1 In1 Se1 104.58(16) . . ?
Cl1 In1 Se2 100.39(8) . . ?
Se1 In1 Se2 115.51(4) . . ?
Cl1 In1 Se2 100.39(8) . 24 ?
Se1 In1 Se2 115.51(4) . 24 ?
Se2 In1 Se2 116.82(7) . 24 ?
Se1 In2 Se3 107.79(8) . . ?
Se1 In2 Se4 109.33(4) . 5_665 ?
Se3 In2 Se4 109.19(5) . 5_665 ?
Se1 In2 Se4 109.33(4) . . ?
Se3 In2 Se4 109.19(5) . . ?
Se4 In2 Se4 111.92(8) 5_665 . ?
Cl2 In3 Se3 100.89(6) . 3_655 ?
Cl2 In3 Se3 100.89(6) . 5_665 ?
Se3 In3 Se3 116.52(4) 3_655 5_665 ?
Cl2 In3 Se3 100.89(6) . . ?
Se3 In3 Se3 116.52(4) 3_655 . ?
Se3 In3 Se3 116.52(4) 5_665 . ?
Se2 In4 Se2 107.22(7) . 20_655 ?
Se2 In4 Se4 108.83(4) . . ?
Se2 In4 Se4 108.84(4) 20_655 . ?
Se2 In4 Se5 109.33(5) . . ?
Se2 In4 Se5 109.32(5) 20_655 . ?
Se4 In4 Se5 113.13(8) . . ?
In2 Se1 In1 100.75(7) . . ?
In4 Se2 In1 100.73(5) . . ?
In2 Se3 In3 100.08(9) . . ?
In4 Se4 In2 108.04(5) . . ?
In4 Se4 In2 108.04(5) . 3_655 ?
In2 Se4 In2 108.34(8) . 3_655 ?
In4 Se5 In4 107.18(6) 3_655 . ?
In4 Se5 In4 107.18(6) 3_655 5_665 ?
In4 Se5 In4 107.18(6) . 5_665 ?

loop_
_geom_bond_atom_site_label_1
_geom_bond_atom_site_label_2
_geom_bond_distance
_geom_bond_site_symmetry_2
_geom_bond_publ_flag
In1 Cl1 2.457(5) . ?
In1 Se1 2.538(2) . ?
In1 Se2 2.5471(14) . ?
In1 Se2 2.5471(14) 24 ?
In2 Se1 2.533(2) . ?
In2 Se3 2.533(2) . ?
In2 Se4 2.6224(12) 5_665 ?
In2 Se4 2.6225(12) . ?
In3 Cl2 2.467(10) . ?
In3 Se3 2.537(2) 3_655 ?
In3 Se3 2.537(2) 5_665 ?
In3 Se3 2.537(2) . ?
In4 Se2 2.5316(13) . ?
In4 Se2 2.5316(13) 20_655 ?
In4 Se4 2.6120(19) . ?
In4 Se5 2.6287(14) . ?
